data_7058820
loop_
_publ_author_name
'Mikhaylov, Maksim A.'
'Mironova, Alina D.'
'Brylev, Konstantin A.'
'Sukhikh, Taisiya S.'
'Eltsov, Ilia V.'
'Stass, Dmitri V.'
'Gushchin, Artem L.'
'Kitamura, Noboru'
'Sokolov, Maxim N.'

_publ_section_title
;
 Functionalization of [Re6Q8(CN)6]4&#x2212; clusters by methylation of
 cyanide ligands
;
_journal_issue 41
_journal_name_full 'New Journal of Chemistry'
_journal_page_first 16338
_journal_paper_doi 10.1039/C9NJ02971K
_journal_volume 43
_journal_year 2019
_chemical_formula_moiety '2(C6 H9 N3 Re3 Te4), 2(B F4), 3(C3 H7 N O)'
_chemical_formula_sum 'C21 H39 B2 F8 N9 O3 Re6 Te8'
_chemical_formula_weight 2777.23
_space_group_crystal_system monoclinic
_space_group_IT_number 14
_space_group_name_Hall '-P 2yn'
_space_group_name_H-M_alt 'P 1 21/n 1'
_symmetry_space_group_name_Hall '-P 2yn'
_symmetry_space_group_name_H-M 'P 1 21/n 1'
_atom_sites_solution_hydrogens geom
_atom_sites_solution_primary dual
_audit_creation_date 2017-12-17
_audit_creation_method
;
Olex2 1.2
(compiled 2017.08.10 svn.r3458 for OlexSys, GUI svn.r5381)
;
_audit_update_record
;
2018-05-24 deposited with the CCDC.    2019-09-11 downloaded from the CCDC.
;
_cell_angle_alpha 90
_cell_angle_beta 101.3530(10)
_cell_angle_gamma 90
_cell_formula_units_Z 4
_cell_length_a 12.0153(4)
_cell_length_b 24.6284(8)
_cell_length_c 18.1398(5)
_cell_measurement_reflns_used 9911
_cell_measurement_temperature 298
_cell_measurement_theta_max 25.58
_cell_measurement_theta_min 2.39
_cell_volume 5262.9(3)
_computing_molecular_graphics 'Olex2 (Dolomanov et al., 2009)'
_computing_publication_material 'Olex2 (Dolomanov et al., 2009)'
_computing_structure_refinement 'ShelXL (Sheldrick, 2015)'
_computing_structure_solution 'ShelXT (Sheldrick, 2015)'
_diffrn_ambient_temperature 298
_diffrn_measured_fraction_theta_full 1.000
_diffrn_measured_fraction_theta_max 0.999
_diffrn_measurement_device_type 'CCD area detector'
_diffrn_measurement_method 'phi and omega scans'
_diffrn_radiation_monochromator graphite
_diffrn_radiation_type MoK\a
_diffrn_radiation_wavelength 0.71073
_diffrn_reflns_av_R_equivalents 0.0532
_diffrn_reflns_av_unetI/netI 0.0466
_diffrn_reflns_Laue_measured_fraction_full 1.000
_diffrn_reflns_Laue_measured_fraction_max 0.999
_diffrn_reflns_limit_h_max 14
_diffrn_reflns_limit_h_min -14
_diffrn_reflns_limit_k_max 30
_diffrn_reflns_limit_k_min -27
_diffrn_reflns_limit_l_max 17
_diffrn_reflns_limit_l_min -22
_diffrn_reflns_number 48414
_diffrn_reflns_point_group_measured_fraction_full 1.000
_diffrn_reflns_point_group_measured_fraction_max 0.999
_diffrn_reflns_theta_full 25.242
_diffrn_reflns_theta_max 25.718
_diffrn_reflns_theta_min 1.412
_exptl_absorpt_coefficient_mu 18.153
_exptl_absorpt_correction_T_max 0.7453
_exptl_absorpt_correction_T_min 0.3685
_exptl_absorpt_correction_type multi-scan
_exptl_absorpt_process_details
'SADABS-2012/1 (Bruker,2012) was used for absorption correction. wR2(int) was 0.1514 before and 0.0581 after correction. The Ratio of minimum to maximum transmission is 0.4944. The \l/2 correction factor is 0.0015.'
_exptl_crystal_colour orange
_exptl_crystal_colour_primary orange
_exptl_crystal_density_diffrn 3.505
_exptl_crystal_description plate
_exptl_crystal_F_000 4800
_exptl_crystal_size_max 0.15
_exptl_crystal_size_mid 0.1
_exptl_crystal_size_min 0.03
_refine_diff_density_max 1.378
_refine_diff_density_min -1.036
_refine_diff_density_rms 0.236
_refine_ls_extinction_method none
_refine_ls_goodness_of_fit_ref 1.040
_refine_ls_hydrogen_treatment constr
_refine_ls_matrix_type full
_refine_ls_number_parameters 423
_refine_ls_number_reflns 10017
_refine_ls_number_restraints 46
_refine_ls_restrained_S_all 1.066
_refine_ls_R_factor_all 0.0644
_refine_ls_R_factor_gt 0.0379
_refine_ls_shift/su_max 0.001
_refine_ls_shift/su_mean 0.000
_refine_ls_structure_factor_coef Fsqd
_refine_ls_weighting_details 'w=1/[\s^2^(Fo^2^)+(0.0250P)^2^+61.7000P] where P=(Fo^2^+2Fc^2^)/3'
_refine_ls_weighting_scheme calc
_refine_ls_wR_factor_gt 0.0782
_refine_ls_wR_factor_ref 0.0888
_reflns_Friedel_coverage 0.000
_reflns_number_gt 7309
_reflns_number_total 10017
_reflns_threshold_expression 'I > 2\s(I)'
_cod_data_source_file c9nj02971k2.cif
_cod_data_source_block amd131_1
_cod_depositor_comments 'Adding full bibliography for 7058819--7058821.cif.'
_cod_database_code 7058820
_shelx_shelxl_version_number 2014/7
_shelx_space_group_comment
;
The symmetry employed for this shelxl refinement is uniquely defined
by the following loop, which should always be used as a source of
symmetry information in preference to the above space-group names.
They are only intended as comments.
;
_shelx_estimated_absorpt_t_max 0.612
_shelx_estimated_absorpt_t_min 0.172
_olex2_refinement_description
;
1. Fixed Uiso
 At 1.2 times of:
  All C(H) groups
 At 1.5 times of:
  All C(H,H,H) groups
2. Restrained distances
 O31S-C32S
 1.25 with sigma of 0.02
 N33S-C32S
 1.4 with sigma of 0.02
 N33S-C34S = N33S-C35S
 1.5 with sigma of 0.02
 F13-B4 = F14-B4 = F15-B4 = F16-B4
 1.38 with sigma of 0.002
 F5-B2 = F6-B2 = F7-B2 = F8-B2
 1.38 with sigma of 0.002
 F1-B1 = F3-B1 = F2-B1 = F4-B1 = F11-B3 = F10-B3 = F12-B3 = F9-B3
 1.38 with sigma of 0.002
 C34S-C32S
 2.4 with sigma of 0.04
 C35S-C32S
 2.4 with sigma of 0.04
 F10-F12
 2.28 with sigma of 0.004
 F10-F11
 2.28 with sigma of 0.004
 F10-F9
 2.28 with sigma of 0.004
 F11-F12
 2.28 with sigma of 0.004
 F12-F9
 2.28 with sigma of 0.004
 F11-F9
 2.28 with sigma of 0.004
 F13-F14
 2.28 with sigma of 0.004
 F13-F15
 2.28 with sigma of 0.004
 F13-F16
 2.28 with sigma of 0.004
 F14-F15
 2.28 with sigma of 0.004
 F14-F16
 2.28 with sigma of 0.004
 F15-F16
 2.28 with sigma of 0.004
 F3-F1
 2.28 with sigma of 0.004
 F3-F4
 2.28 with sigma of 0.004
 F3-F2
 2.28 with sigma of 0.004
 F1-F4
 2.28 with sigma of 0.004
 F2-F1
 2.28 with sigma of 0.004
 F4-F2
 2.28 with sigma of 0.004
 F5-F6
 2.28 with sigma of 0.004
 F5-F7
 2.28 with sigma of 0.004
 F5-F8
 2.28 with sigma of 0.004
 F6-F7
 2.28 with sigma of 0.004
 F6-F8
 2.28 with sigma of 0.004
 F7-F8
 2.28 with sigma of 0.004
3. Uiso/Uaniso restraints and constraints
Uiso(C34S) = Uiso(O31S) = Uiso(N33S) = Uiso(C32S) = Uiso(C35S)
Uiso(F13) = Uiso(F14) = Uiso(F15) = Uiso(F16) = Uiso(F9) = Uiso(F10) =
Uiso(F11) = Uiso(F12)
Uiso(F5) = Uiso(F2) = Uiso(F1) = Uiso(F6) = Uiso(F4) = Uiso(F7) = Uiso(F8) =
Uiso(F3)
Uiso(B1) = Uiso(B2)
Uiso(B4) = Uiso(B3)
4. Others
 Sof(F5)=Sof(F6)=Sof(F7)=Sof(F8)=Sof(B2)=1-FVAR(1)
 Sof(F1)=Sof(F2)=Sof(F3)=Sof(F4)=Sof(B1)=FVAR(1)
 Sof(F13)=Sof(F14)=Sof(F15)=Sof(F16)=Sof(B4)=1-FVAR(2)
 Sof(F9)=Sof(F10)=Sof(F11)=Sof(F12)=Sof(B3)=FVAR(2)
5.a Aromatic/amide H refined with riding coordinates:
 C12S(H12S), C32S(H32S), C22S(H22S)
5.b Idealised Me refined as rotating group:
 C13(H13A,H13B,H13C), C23(H23A,H23B,H23C), C33(H33A,H33B,H33C), C43(H43A,H43B,
 H43C), C53(H53A,H53B,H53C), C63(H63A,H63B,H63C), C14S(H14A,H14B,H14C),
 C15S(H15A,H15B,H15C), C34S(H34A,H34B,H34C), C35S(H35A,H35B,H35C), C24S(H24A,
 H24B,H24C), C25S(H25A,H25B,H25C)
;
_olex2_submission_special_instructions 'No special instructions were received'

loop_
_space_group_symop_operation_xyz
'x, y, z'
'-x+1/2, y+1/2, -z+1/2'
'-x, -y, -z'
'x-1/2, -y-1/2, z-1/2'

loop_
_atom_site_label
_atom_site_type_symbol
_atom_site_fract_x
_atom_site_fract_y
_atom_site_fract_z
_atom_site_U_iso_or_equiv
_atom_site_adp_type
_atom_site_occupancy
_atom_site_site_symmetry_order
_atom_site_calc_flag
_atom_site_refinement_flags_posn
_atom_site_refinement_flags_occupancy
_atom_site_disorder_assembly
_atom_site_disorder_group
Re1 Re 0.34400(4) 0.48133(2) 0.47636(2) 0.03059(11) Uani 1 1 d . . . .
Re2 Re 0.52543(4) 0.44392(2) 0.57318(2) 0.03128(11) Uani 1 1 d . . . .
Re3 Re 0.53015(4) 0.45027(2) 0.42585(2) 0.03064(11) Uani 1 1 d . . . .
Te1 Te 0.39938(7) 0.37554(3) 0.47523(5) 0.0422(2) Uani 1 1 d . . . .
Te2 Te 0.33916(7) 0.47468(4) 0.62402(4) 0.0414(2) Uani 1 1 d . . . .
Te3 Te 0.34767(7) 0.48806(4) 0.32889(4) 0.0422(2) Uani 1 1 d . . . .
Te4 Te 0.71154(7) 0.41292(3) 0.52364(5) 0.0423(2) Uani 1 1 d . . . .
N12 N 0.0800(9) 0.4510(5) 0.4387(7) 0.061(3) Uani 1 1 d . . . .
N22 N 0.5747(10) 0.3475(5) 0.6936(7) 0.067(4) Uani 1 1 d . . . .
N32 N 0.5829(9) 0.3630(4) 0.3060(6) 0.046(3) Uani 1 1 d . . . .
C11 C 0.1732(10) 0.4608(5) 0.4513(7) 0.042(3) Uani 1 1 d . . . .
C13 C -0.0390(11) 0.4395(8) 0.4278(12) 0.112(8) Uani 1 1 d . . . .
H13A H -0.0621 0.4190 0.3823 0.169 Uiso 1 1 calc GR . . .
H13B H -0.0808 0.4730 0.4241 0.169 Uiso 1 1 calc GR . . .
H13C H -0.0540 0.4188 0.4696 0.169 Uiso 1 1 calc GR . . .
C21 C 0.5555(11) 0.3826(6) 0.6510(7) 0.045(3) Uani 1 1 d . . . .
C23 C 0.6046(17) 0.3031(7) 0.7455(10) 0.097(6) Uani 1 1 d . . . .
H23A H 0.6262 0.2722 0.7192 0.146 Uiso 1 1 calc GR . . .
H23B H 0.5405 0.2937 0.7673 0.146 Uiso 1 1 calc GR . . .
H23C H 0.6669 0.3136 0.7845 0.146 Uiso 1 1 calc GR . . .
C31 C 0.5630(10) 0.3942(5) 0.3484(7) 0.043(3) Uani 1 1 d . . . .
C33 C 0.6076(12) 0.3228(6) 0.2539(7) 0.061(4) Uani 1 1 d . . . .
H33A H 0.6169 0.3402 0.2082 0.091 Uiso 1 1 calc GR . . .
H33B H 0.5461 0.2973 0.2431 0.091 Uiso 1 1 calc GR . . .
H33C H 0.6762 0.3040 0.2756 0.091 Uiso 1 1 calc GR . . .
Re4 Re 0.44255(4) 0.45710(2) 0.07160(2) 0.03413(12) Uani 1 1 d . . . .
Re5 Re 0.56711(4) 0.54844(2) 0.07747(2) 0.03489(12) Uani 1 1 d . . . .
Re6 Re 0.36457(4) 0.54199(2) -0.01663(2) 0.03453(12) Uani 1 1 d . . . .
Te5 Te 0.37547(7) 0.54803(4) 0.13281(4) 0.0452(2) Uani 1 1 d . . . .
Te6 Te 0.64557(7) 0.46362(4) 0.16604(4) 0.0446(2) Uani 1 1 d . . . .
Te7 Te 0.24037(7) 0.45078(4) -0.02297(5) 0.0462(2) Uani 1 1 d . . . .
Te8 Te 0.48833(8) 0.63344(3) -0.01079(5) 0.0458(2) Uani 1 1 d . . . .
N42 N 0.3325(9) 0.3827(5) 0.1841(6) 0.051(3) Uani 1 1 d . . . .
N52 N 0.6879(11) 0.6299(5) 0.2059(6) 0.065(3) Uani 1 1 d . . . .
N62 N 0.1326(10) 0.6094(5) -0.0404(6) 0.061(3) Uani 1 1 d . . . .
C41 C 0.3740(10) 0.4084(6) 0.1462(6) 0.044(3) Uani 1 1 d . . . .
C43 C 0.2760(14) 0.3482(6) 0.2297(8) 0.074(5) Uani 1 1 d . . . .
H43A H 0.2165 0.3283 0.1979 0.110 Uiso 1 1 calc GR . . .
H43B H 0.2442 0.3701 0.2641 0.110 Uiso 1 1 calc GR . . .
H43C H 0.3298 0.3232 0.2575 0.110 Uiso 1 1 calc GR . . .
C51 C 0.6427(11) 0.5998(5) 0.1606(7) 0.048(3) Uani 1 1 d . . . .
C53 C 0.7469(17) 0.6655(7) 0.2626(8) 0.099(7) Uani 1 1 d . . . .
H53A H 0.8090 0.6823 0.2451 0.149 Uiso 1 1 calc GR . . .
H53B H 0.7755 0.6452 0.3074 0.149 Uiso 1 1 calc GR . . .
H53C H 0.6958 0.6930 0.2734 0.149 Uiso 1 1 calc GR . . .
C61 C 0.2166(11) 0.5866(6) -0.0330(7) 0.048(3) Uani 1 1 d . . . .
C63 C 0.0261(14) 0.6363(9) -0.0486(11) 0.104(7) Uani 1 1 d . . . .
H63A H -0.0270 0.6200 -0.0889 0.156 Uiso 1 1 calc GR . . .
H63B H 0.0354 0.6740 -0.0596 0.156 Uiso 1 1 calc GR . . .
H63C H -0.0019 0.6332 -0.0027 0.156 Uiso 1 1 calc GR . . .
F13 F 0.472(2) 0.2593(8) 0.3826(13) 0.164(4) Uiso 0.499(13) 1 d D P A 2
F14 F 0.3834(19) 0.2237(10) 0.2713(11) 0.164(4) Uiso 0.499(13) 1 d D P A 2
F15 F 0.404(2) 0.1733(9) 0.3776(13) 0.164(4) Uiso 0.499(13) 1 d D P A 2
F16 F 0.5575(14) 0.1929(10) 0.3270(16) 0.164(4) Uiso 0.499(13) 1 d D P A 2
B4 B 0.4544(13) 0.2123(7) 0.3396(8) 0.122(10) Uiso 0.499(13) 1 d D P A 2
F5 F -0.146(2) 0.3611(11) 0.2120(15) 0.161(4) Uiso 0.386(11) 1 d D P B 2
F6 F 0.0302(16) 0.3280(13) 0.2574(17) 0.161(4) Uiso 0.386(11) 1 d D P B 2
F7 F -0.122(3) 0.2719(8) 0.2419(18) 0.161(4) Uiso 0.386(11) 1 d D P B 2
F8 F -0.097(3) 0.3354(14) 0.3341(11) 0.161(4) Uiso 0.386(11) 1 d D P B 2
B2 B -0.0837(15) 0.3241(8) 0.2613(10) 0.094(8) Uiso 0.386(11) 1 d D P B 2
F9 F 0.5468(16) 0.1831(10) 0.3762(13) 0.164(4) Uiso 0.501(13) 1 d D P A 1
F10 F 0.433(2) 0.2562(7) 0.3422(15) 0.164(4) Uiso 0.501(13) 1 d D P A 1
F11 F 0.467(2) 0.1968(11) 0.2538(9) 0.164(4) Uiso 0.501(13) 1 d D P A 1
F12 F 0.3573(16) 0.1718(10) 0.3364(15) 0.164(4) Uiso 0.501(13) 1 d D P A 1
B3 B 0.4511(12) 0.2020(7) 0.3272(8) 0.122(10) Uiso 0.501(13) 1 d D P A 1
F1 F -0.0878(17) 0.3158(9) 0.1988(7) 0.161(4) Uiso 0.614(11) 1 d D P B 1
F2 F 0.0412(11) 0.3426(8) 0.3010(11) 0.161(4) Uiso 0.614(11) 1 d D P B 1
F3 F -0.1447(14) 0.3635(7) 0.2916(12) 0.161(4) Uiso 0.614(11) 1 d D P B 1
F4 F -0.0856(17) 0.2764(6) 0.3119(11) 0.161(4) Uiso 0.614(11) 1 d D P B 1
B1 B -0.0692(10) 0.3246(5) 0.2758(7) 0.094(8) Uiso 0.614(11) 1 d D P B 1
O11S O 0.6496(19) 0.2384(10) 0.5937(13) 0.201(9) Uiso 1 1 d . . . .
N13S N 0.7767(16) 0.2585(7) 0.5236(10) 0.105(5) Uiso 1 1 d . . . .
C12S C 0.683(3) 0.2420(15) 0.528(2) 0.202(15) Uiso 1 1 d . . . .
H12S H 0.6331 0.2316 0.4843 0.242 Uiso 1 1 calc R . . .
C14S C 0.8616(18) 0.2694(9) 0.5892(12) 0.124(8) Uiso 1 1 d . . . .
H14A H 0.8999 0.2363 0.6069 0.186 Uiso 1 1 calc GR . . .
H14B H 0.8264 0.2844 0.6278 0.186 Uiso 1 1 calc GR . . .
H14C H 0.9155 0.2949 0.5769 0.186 Uiso 1 1 calc GR . . .
C15S C 0.8002(19) 0.2666(10) 0.4516(13) 0.130(8) Uiso 1 1 d . . . .
H15A H 0.8018 0.3048 0.4415 0.194 Uiso 1 1 calc GR . . .
H15B H 0.7423 0.2496 0.4148 0.194 Uiso 1 1 calc GR . . .
H15C H 0.8726 0.2509 0.4493 0.194 Uiso 1 1 calc GR . . .
O31S O 0.075(3) 0.4989(12) 0.1165(17) 0.273(8) Uiso 1 1 d D . . .
N33S N 0.022(3) 0.5232(12) 0.210(2) 0.273(8) Uiso 1 1 d D . . .
C32S C 0.064(4) 0.5429(13) 0.153(2) 0.273(8) Uiso 1 1 d D . . .
H32S H 0.0811 0.5785 0.1422 0.327 Uiso 1 1 calc R . . .
C34S C 0.004(3) 0.4659(14) 0.221(2) 0.273(8) Uiso 1 1 d D . . .
H34A H -0.0749 0.4596 0.2200 0.409 Uiso 1 1 calc GR . . .
H34B H 0.0481 0.4546 0.2683 0.409 Uiso 1 1 calc GR . . .
H34C H 0.0272 0.4457 0.1811 0.409 Uiso 1 1 calc GR . . .
C35S C -0.019(3) 0.5537(16) 0.2673(19) 0.273(8) Uiso 1 1 d D . . .
H35A H -0.0887 0.5718 0.2450 0.409 Uiso 1 1 calc GR . . .
H35B H 0.0360 0.5802 0.2890 0.409 Uiso 1 1 calc GR . . .
H35C H -0.0336 0.5294 0.3058 0.409 Uiso 1 1 calc GR . . .
O21S O 0.1205(15) 0.3378(8) 0.5591(11) 0.157(7) Uiso 1 1 d . . . .
N23S N 0.1910(13) 0.2698(7) 0.5011(9) 0.087(4) Uiso 1 1 d . . . .
C22S C 0.1255(19) 0.3115(10) 0.5029(13) 0.118(7) Uiso 1 1 d . . . .
H22S H 0.0790 0.3221 0.4580 0.141 Uiso 1 1 calc R . . .
C24S C 0.260(2) 0.2484(10) 0.5680(13) 0.137(9) Uiso 1 1 d . . . .
H24A H 0.2427 0.2669 0.6110 0.205 Uiso 1 1 calc GR . . .
H24B H 0.3385 0.2536 0.5663 0.205 Uiso 1 1 calc GR . . .
H24C H 0.2448 0.2103 0.5716 0.205 Uiso 1 1 calc GR . . .
C25S C 0.2010(19) 0.2454(10) 0.4308(12) 0.132(8) Uiso 1 1 d . . . .
H25A H 0.1623 0.2111 0.4255 0.198 Uiso 1 1 calc GR . . .
H25B H 0.2798 0.2399 0.4297 0.198 Uiso 1 1 calc GR . . .
H25C H 0.1677 0.2689 0.3902 0.198 Uiso 1 1 calc GR . . .

loop_
_atom_site_aniso_label
_atom_site_aniso_U_11
_atom_site_aniso_U_22
_atom_site_aniso_U_33
_atom_site_aniso_U_23
_atom_site_aniso_U_13
_atom_site_aniso_U_12
Re1 0.0283(2) 0.0334(3) 0.0317(2) 0.00061(19) 0.00980(18) -0.00303(19)
Re2 0.0346(2) 0.0313(3) 0.0296(2) 0.00519(19) 0.01038(19) -0.0001(2)
Re3 0.0334(2) 0.0316(3) 0.0291(2) -0.00048(19) 0.01151(18) -0.0010(2)
Te1 0.0458(5) 0.0324(5) 0.0507(5) -0.0013(4) 0.0154(4) -0.0081(4)
Te2 0.0434(4) 0.0468(5) 0.0397(4) 0.0042(4) 0.0223(4) -0.0033(4)
Te3 0.0449(5) 0.0504(5) 0.0301(4) -0.0008(4) 0.0041(3) -0.0009(4)
Te4 0.0374(4) 0.0414(5) 0.0496(5) 0.0035(4) 0.0126(4) 0.0070(4)
N12 0.034(6) 0.068(9) 0.085(9) -0.019(7) 0.021(6) -0.007(6)
N22 0.074(9) 0.071(9) 0.055(8) 0.028(7) 0.006(6) 0.000(7)
N32 0.057(7) 0.041(7) 0.044(6) -0.008(5) 0.020(5) 0.000(5)
C11 0.036(7) 0.036(7) 0.056(8) -0.002(6) 0.016(6) -0.014(6)
C13 0.019(7) 0.132(18) 0.19(2) -0.038(16) 0.017(10) -0.023(9)
C21 0.053(8) 0.053(9) 0.036(7) 0.007(6) 0.022(6) -0.005(7)
C23 0.131(17) 0.075(13) 0.087(13) 0.047(10) 0.025(11) 0.028(12)
C31 0.048(7) 0.038(8) 0.046(7) 0.001(6) 0.016(6) 0.002(6)
C33 0.070(10) 0.064(10) 0.051(8) -0.023(7) 0.018(7) 0.003(8)
Re4 0.0419(3) 0.0348(3) 0.0277(2) 0.0008(2) 0.0117(2) -0.0021(2)
Re5 0.0437(3) 0.0348(3) 0.0272(2) -0.0037(2) 0.00952(19) -0.0035(2)
Re6 0.0393(3) 0.0356(3) 0.0302(2) 0.0000(2) 0.0104(2) 0.0014(2)
Te5 0.0575(5) 0.0483(5) 0.0349(4) -0.0047(4) 0.0215(4) 0.0024(4)
Te6 0.0519(5) 0.0512(6) 0.0296(4) 0.0041(4) 0.0052(3) -0.0004(4)
Te7 0.0432(5) 0.0511(6) 0.0455(5) -0.0006(4) 0.0113(4) -0.0089(4)
Te8 0.0606(5) 0.0332(5) 0.0459(5) 0.0001(4) 0.0158(4) -0.0004(4)
N42 0.055(7) 0.056(8) 0.046(6) 0.002(6) 0.023(5) -0.013(6)
N52 0.090(9) 0.049(8) 0.051(7) -0.016(6) 0.007(6) -0.014(7)
N62 0.047(7) 0.077(9) 0.062(8) 0.004(6) 0.020(6) 0.011(7)
C41 0.044(7) 0.056(9) 0.031(6) -0.002(6) 0.006(5) -0.010(6)
C43 0.095(12) 0.064(11) 0.072(10) 0.013(8) 0.041(9) -0.029(9)
C51 0.065(9) 0.041(8) 0.040(7) -0.002(6) 0.018(6) 0.009(7)
C53 0.153(18) 0.080(13) 0.051(10) -0.029(9) -0.012(10) -0.008(12)
C61 0.047(8) 0.057(9) 0.042(7) 0.001(6) 0.015(6) 0.006(7)
C63 0.065(11) 0.130(18) 0.118(16) 0.009(13) 0.019(10) 0.048(12)

loop_
_atom_type_symbol
_atom_type_description
_atom_type_scat_dispersion_real
_atom_type_scat_dispersion_imag
_atom_type_scat_source
C C 0.0033 0.0016 'International Tables Vol C Tables 4.2.6.8 and 6.1.1.4'
H H 0.0000 0.0000 'International Tables Vol C Tables 4.2.6.8 and 6.1.1.4'
B B 0.0013 0.0007 'International Tables Vol C Tables 4.2.6.8 and 6.1.1.4'
F F 0.0171 0.0103 'International Tables Vol C Tables 4.2.6.8 and 6.1.1.4'
N N 0.0061 0.0033 'International Tables Vol C Tables 4.2.6.8 and 6.1.1.4'
O O 0.0106 0.0060 'International Tables Vol C Tables 4.2.6.8 and 6.1.1.4'
Re Re -1.0185 7.2310 'International Tables Vol C Tables 4.2.6.8 and 6.1.1.4'
Te Te -0.5308 1.6751 'International Tables Vol C Tables 4.2.6.8 and 6.1.1.4'

loop_
_geom_angle_atom_site_label_1
_geom_angle_atom_site_label_2
_geom_angle_atom_site_label_3
_geom_angle
_geom_angle_site_symmetry_1
_geom_angle_site_symmetry_3
Re2 Re1 Re2 90.091(19) . 3_666
Re2 Re1 Re3 60.109(16) . .
Re2 Re1 Re3 60.080(17) 3_666 .
Re2 Re1 Re3 60.077(16) 3_666 3_666
Re2 Re1 Re3 60.205(17) . 3_666
Re2 Re1 Te1 119.98(3) 3_666 .
Re2 Re1 Te1 60.09(2) . .
Re2 Re1 Te2 120.17(3) 3_666 .
Re2 Re1 Te2 60.11(2) . .
Re2 Re1 Te3 59.99(2) 3_666 .
Re2 Re1 Te3 120.18(2) . .
Re2 Re1 Te4 120.20(3) . 3_666
Re2 Re1 Te4 59.83(2) 3_666 3_666
Re3 Re1 Re3 90.316(18) 3_666 .
Re3 Re1 Te1 59.90(2) . .
Re3 Re1 Te1 120.30(3) 3_666 .
Re3 Re1 Te2 60.09(2) 3_666 .
Re3 Re1 Te2 120.22(3) . .
Re3 Re1 Te3 120.06(3) 3_666 .
Re3 Re1 Te4 60.00(2) 3_666 3_666
Te1 Re1 Te2 90.14(3) . .
Te3 Re1 Re3 60.07(2) . .
Te3 Re1 Te1 89.98(3) . .
Te3 Re1 Te2 179.70(3) . .
Te4 Re1 Re3 119.90(3) 3_666 .
Te4 Re1 Te1 179.57(3) 3_666 .
Te4 Re1 Te2 90.29(3) 3_666 .
Te4 Re1 Te3 89.60(3) 3_666 .
C11 Re1 Re2 135.4(3) . 3_666
C11 Re1 Re2 134.5(3) . .
C11 Re1 Re3 134.5(3) . 3_666
C11 Re1 Re3 135.1(3) . .
C11 Re1 Te1 89.9(3) . .
C11 Re1 Te2 89.4(3) . .
C11 Re1 Te3 90.4(3) . .
C11 Re1 Te4 90.1(3) . 3_666
Re1 Re2 Re1 89.908(18) . 3_666
Re1 Re2 Re3 60.019(17) . 3_666
Re1 Re2 Re3 59.968(16) 3_666 .
Re1 Re2 Re3 60.135(16) . .
Re1 Re2 Re3 60.032(16) 3_666 3_666
Re1 Re2 Te1 119.89(2) 3_666 .
Re1 Re2 Te1 60.16(2) . .
Re1 Re2 Te2 120.11(3) 3_666 .
Re1 Re2 Te2 60.25(2) . .
Re1 Re2 Te3 120.10(3) . 3_666
Re1 Re2 Te3 60.07(2) 3_666 3_666
Re1 Re2 Te4 120.20(2) . .
Re3 Re2 Re3 90.224(19) . 3_666
Re3 Re2 Te2 60.07(2) 3_666 .
Re3 Re2 Te2 120.38(3) . .
Te1 Re2 Re3 59.93(2) . .
Te1 Re2 Re3 120.17(3) . 3_666
Te1 Re2 Te2 90.26(3) . .
Te3 Re2 Re3 60.09(2) 3_666 3_666
Te3 Re2 Re3 120.04(3) 3_666 .
Te3 Re2 Te1 179.71(3) 3_666 .
Te3 Re2 Te2 90.00(3) 3_666 .
Te4 Re2 Re1 60.14(2) . 3_666
Te4 Re2 Re3 120.17(3) . 3_666
Te4 Re2 Re3 60.07(2) . .
Te4 Re2 Te1 89.92(3) . .
Te4 Re2 Te2 179.54(3) . .
Te4 Re2 Te3 89.83(3) . 3_666
C21 Re2 Re1 134.4(4) . 3_666
C21 Re2 Re1 135.7(4) . .
C21 Re2 Re3 136.0(4) . 3_666
C21 Re2 Re3 133.8(3) . .
C21 Re2 Te1 89.6(4) . .
C21 Re2 Te2 91.0(3) . .
C21 Re2 Te3 90.2(4) . 3_666
C21 Re2 Te4 88.6(3) . .
Re1 Re3 Re1 89.683(18) 3_666 .
Re1 Re3 Re2 59.956(16) 3_666 .
Re1 Re3 Re2 59.776(17) 3_666 3_666
Re1 Re3 Re2 59.887(16) . 3_666
Re1 Re3 Te2 119.87(3) . 3_666
Re1 Re3 Te2 60.14(2) 3_666 3_666
Re1 Re3 Te3 119.66(3) 3_666 .
Re1 Re3 Te3 59.96(2) . .
Re1 Re3 Te4 60.05(2) 3_666 .
Re2 Re3 Re1 59.756(16) . .
Re2 Re3 Re2 89.776(19) . 3_666
Re2 Re3 Te2 59.98(2) 3_666 3_666
Re2 Re3 Te2 120.09(3) . 3_666
Re2 Re3 Te3 59.89(2) 3_666 .
Re2 Re3 Te3 119.71(2) . .
Te1 Re3 Re1 60.06(2) . .
Te1 Re3 Re1 119.99(3) . 3_666
Te1 Re3 Re2 60.03(2) . .
Te1 Re3 Re2 119.95(3) . 3_666
Te1 Re3 Te2 179.83(4) . 3_666
Te1 Re3 Te3 90.00(3) . .
Te1 Re3 Te4 89.83(3) . .
Te3 Re3 Te2 89.83(3) . 3_666
Te4 Re3 Re1 119.56(2) . .
Te4 Re3 Re2 59.80(2) . .
Te4 Re3 Re2 119.82(3) . 3_666
Te4 Re3 Te2 90.34(3) . 3_666
Te4 Re3 Te3 179.50(3) . .
C31 Re3 Re1 135.3(3) . 3_666
C31 Re3 Re1 134.9(3) . .
C31 Re3 Re2 137.2(3) . 3_666
C31 Re3 Re2 133.0(3) . .
C31 Re3 Te1 88.4(3) . .
C31 Re3 Te2 91.6(3) . 3_666
C31 Re3 Te3 91.6(3) . .
C31 Re3 Te4 88.9(3) . .
Re2 Te1 Re1 59.75(2) . .
Re3 Te1 Re1 60.04(2) . .
Re3 Te1 Re2 60.04(2) . .
Re2 Te2 Re1 59.65(2) . .
Re2 Te2 Re3 59.95(2) . 3_666
Re3 Te2 Re1 59.78(2) 3_666 .
Re1 Te3 Re3 59.97(2) . .
Re2 Te3 Re1 59.94(2) 3_666 .
Re2 Te3 Re3 60.03(2) 3_666 .
Re2 Te4 Re1 60.03(2) . 3_666
Re2 Te4 Re3 60.13(2) . .
Re3 Te4 Re1 59.95(2) . 3_666
C11 N12 C13 176.1(16) . .
C21 N22 C23 176.8(16) . .
C31 N32 C33 178.7(13) . .
N12 C11 Re1 178.0(12) . .
N22 C21 Re2 178.0(12) . .
N32 C31 Re3 179.0(12) . .
Re5 Re4 Re5 89.755(19) 3_665 .
Re5 Re4 Re6 59.755(17) . 3_665
Re5 Re4 Re6 59.897(17) 3_665 3_665
Re5 Re4 Te5 120.00(3) 3_665 .
Re5 Re4 Te5 59.87(2) . .
Re5 Re4 Te6 59.91(2) . .
Re5 Re4 Te6 119.80(3) 3_665 .
Re5 Re4 Te7 60.02(2) 3_665 .
Re5 Re4 Te8 60.07(2) 3_665 3_665
Re6 Re4 Re5 59.959(17) . .
Re6 Re4 Re5 59.944(17) . 3_665
Re6 Re4 Re6 89.86(2) . 3_665
Re6 Re4 Te5 60.06(2) . .
Re6 Re4 Te6 119.87(3) . .
Re6 Re4 Te7 59.98(2) . .
Re6 Re4 Te8 120.01(3) . 3_665
Te5 Re4 Re6 119.62(3) . 3_665
Te5 Re4 Te6 89.73(3) . .
Te6 Re4 Re6 59.90(2) . 3_665
Te7 Re4 Re5 119.93(3) . .
Te7 Re4 Re6 119.92(3) . 3_665
Te7 Re4 Te5 90.29(3) . .
Te7 Re4 Te6 179.79(4) . .
Te7 Re4 Te8 90.20(3) . 3_665
Te8 Re4 Re5 119.64(3) 3_665 .
Te8 Re4 Re6 59.89(2) 3_665 3_665
Te8 Re4 Te5 179.45(3) 3_665 .
Te8 Re4 Te6 89.78(3) 3_665 .
C41 Re4 Re5 132.6(3) . 3_665
C41 Re4 Re5 137.7(3) . .
C41 Re4 Re6 136.0(4) . 3_665
C41 Re4 Re6 134.0(4) . .
C41 Re4 Te5 91.3(4) . .
C41 Re4 Te6 92.6(3) . .
C41 Re4 Te7 87.6(3) . .
C41 Re4 Te8 89.0(4) . 3_665
Re4 Re5 Re4 90.244(19) 3_665 .
Re4 Re5 Re6 60.239(16) 3_665 .
Re4 Re5 Te6 120.15(3) 3_665 .
Re4 Re5 Te7 60.01(2) 3_665 3_665
Re4 Re5 Te8 60.03(2) 3_665 .
Re6 Re5 Re4 59.921(17) . .
Re6 Re5 Re4 60.026(17) 3_665 3_665
Re6 Re5 Re4 60.213(17) 3_665 .
Re6 Re5 Re6 90.10(2) 3_665 .
Re6 Re5 Te5 120.28(3) 3_665 .
Re6 Re5 Te6 120.02(3) . .
Re6 Re5 Te6 60.12(2) 3_665 .
Re6 Re5 Te7 120.25(3) . 3_665
Re6 Re5 Te7 60.00(2) 3_665 3_665
Re6 Re5 Te8 120.06(3) 3_665 .
Re6 Re5 Te8 59.99(2) . .
Te5 Re5 Re4 60.07(2) . .
Te5 Re5 Re4 120.36(3) . 3_665
Te5 Re5 Re6 60.12(2) . .
Te5 Re5 Te6 89.96(3) . .
Te5 Re5 Te7 179.59(3) . 3_665
Te5 Re5 Te8 89.90(3) . .
Te6 Re5 Re4 60.10(2) . .
Te6 Re5 Te8 179.82(3) . .
Te7 Re5 Re4 120.21(3) 3_665 .
Te7 Re5 Te6 89.97(3) 3_665 .
Te7 Re5 Te8 90.17(3) 3_665 .
Te8 Re5 Re4 119.91(3) . .
C51 Re5 Re4 135.3(4) . .
C51 Re5 Re4 134.4(4) . 3_665
C51 Re5 Re6 136.2(4) . .
C51 Re5 Re6 133.7(4) . 3_665
C51 Re5 Te5 90.9(4) . .
C51 Re5 Te6 89.3(4) . .
C51 Re5 Te7 88.7(4) . 3_665
C51 Re5 Te8 90.6(4) . .
Re4 Re6 Re4 90.14(2) . 3_665
Re4 Re6 Re5 60.120(17) . .
Re4 Re6 Te5 60.07(2) . .
Re4 Re6 Te6 120.07(3) . 3_665
Re4 Re6 Te8 120.19(3) . .
Re5 Re6 Re4 60.031(17) 3_665 .
Re5 Re6 Re4 59.865(17) . 3_665
Re5 Re6 Re4 60.031(17) 3_665 3_665
Re5 Re6 Re5 89.90(2) 3_665 .
Re5 Re6 Te5 59.92(2) . .
Re5 Re6 Te5 120.10(3) 3_665 .
Re5 Re6 Te6 119.88(3) . 3_665
Re5 Re6 Te6 60.04(2) 3_665 3_665
Re5 Re6 Te7 60.07(2) 3_665 .
Re5 Re6 Te8 119.96(3) 3_665 .
Re5 Re6 Te8 60.07(2) . .
Te5 Re6 Re4 119.79(3) . 3_665
Te5 Re6 Te6 179.70(4) . 3_665
Te6 Re6 Re4 60.01(2) 3_665 3_665
Te7 Re6 Re4 60.04(2) . .
Te7 Re6 Re4 120.10(3) . 3_665
Te7 Re6 Re5 120.16(3) . .
Te7 Re6 Te5 90.33(3) . .
Te7 Re6 Te6 89.96(3) . 3_665
Te7 Re6 Te8 179.77(4) . .
Te8 Re6 Re4 59.93(2) . 3_665
Te8 Re6 Te5 89.84(3) . .
Te8 Re6 Te6 89.87(3) . 3_665
C61 Re6 Re4 136.2(4) . 3_665
C61 Re6 Re4 133.6(4) . .
C61 Re6 Re5 135.0(4) . .
C61 Re6 Re5 135.0(4) . 3_665
C61 Re6 Te5 89.1(3) . .
C61 Re6 Te6 90.9(3) . 3_665
C61 Re6 Te7 89.0(4) . .
C61 Re6 Te8 90.8(4) . .
Re5 Te5 Re4 60.06(2) . .
Re5 Te5 Re6 59.96(2) . .
Re6 Te5 Re4 59.87(2) . .
Re5 Te6 Re4 59.99(2) . .
Re5 Te6 Re6 59.84(2) . 3_665
Re6 Te6 Re4 60.08(2) 3_665 .
Re4 Te7 Re5 59.97(2) . 3_665
Re6 Te7 Re4 59.99(2) . .
Re6 Te7 Re5 59.93(2) . 3_665
Re4 Te8 Re5 59.90(2) 3_665 .
Re6 Te8 Re4 60.18(2) . 3_665
Re6 Te8 Re5 59.94(2) . .
C41 N42 C43 177.2(14) . .
C51 N52 C53 177.8(16) . .
C61 N62 C63 178.0(17) . .
N42 C41 Re4 176.8(11) . .
N52 C51 Re5 177.4(12) . .
N62 C61 Re6 176.9(13) . .
F14 B4 F13 109.5(3) . .
F15 B4 F13 109.5(3) . .
F15 B4 F14 109.5(3) . .
F15 B4 F16 109.5(3) . .
F16 B4 F13 109.4(3) . .
F16 B4 F14 109.5(3) . .
F6 B2 F5 109.5(3) . .
F6 B2 F7 109.4(3) . .
F6 B2 F8 109.6(3) . .
F7 B2 F5 109.5(3) . .
F8 B2 F5 109.4(3) . .
F8 B2 F7 109.4(3) . .
F9 B3 F10 109.6(3) . .
F11 B3 F9 109.4(3) . .
F11 B3 F10 109.4(3) . .
F12 B3 F9 109.4(3) . .
F12 B3 F10 109.5(3) . .
F12 B3 F11 109.5(3) . .
F1 B1 F2 109.6(3) . .
F1 B1 F3 109.5(3) . .
F1 B1 F4 109.4(3) . .
F2 B1 F3 109.4(3) . .
F2 B1 F4 109.4(3) . .
F4 B1 F3 109.5(3) . .
C12S N13S C14S 122(3) . .
C12S N13S C15S 118(3) . .
C15S N13S C14S 120.3(19) . .
N13S C12S O11S 122(3) . .
C32S N33S C34S 123(3) . .
C32S N33S C35S 127(3) . .
C34S N33S C35S 109(3) . .
O31S C32S N33S 101(3) . .
C22S N23S C24S 121.6(19) . .
C22S N23S C25S 120.7(19) . .
C24S N23S C25S 117.6(18) . .
O21S C22S N23S 125(2) . .

loop_
_geom_bond_atom_site_label_1
_geom_bond_atom_site_label_2
_geom_bond_distance
_geom_bond_site_symmetry_2
Re1 Re2 2.6792(6) .
Re1 Re2 2.6856(6) 3_666
Re1 Re3 2.6859(6) 3_666
Re1 Re3 2.6895(6) .
Re1 Te1 2.6902(10) .
Re1 Te2 2.6956(9) .
Re1 Te3 2.6892(9) .
Re1 Te4 2.6886(10) 3_666
Re1 C11 2.075(12) .
Re2 Re1 2.6856(6) 3_666
Re2 Re3 2.6909(7) 3_666
Re2 Re3 2.6888(6) .
Re2 Te1 2.6885(9) .
Re2 Te2 2.6918(9) .
Re2 Te3 2.6870(9) 3_666
Re2 Te4 2.6800(9) .
Re2 C21 2.051(13) .
Re3 Re1 2.6859(6) 3_666
Re3 Re2 2.6908(7) 3_666
Re3 Te1 2.6857(9) .
Re3 Te2 2.6944(9) 3_666
Re3 Te3 2.6924(9) .
Re3 Te4 2.6872(9) .
Re3 C31 2.062(13) .
Te2 Re3 2.6943(9) 3_666
Te3 Re2 2.6869(9) 3_666
Te4 Re1 2.6886(10) 3_666
N12 C11 1.124(14) .
N12 C13 1.433(16) .
N22 C21 1.152(16) .
N22 C23 1.441(18) .
N32 C31 1.147(14) .
N32 C33 1.440(15) .
Re4 Re5 2.6872(6) 3_665
Re4 Re5 2.6924(7) .
Re4 Re6 2.6973(6) 3_665
Re4 Re6 2.6870(7) .
Re4 Te5 2.6927(10) .
Re4 Te6 2.6955(9) .
Re4 Te7 2.6884(9) .
Re4 Te8 2.6907(10) 3_665
Re4 C41 2.094(13) .
Re5 Re4 2.6872(6) 3_665
Re5 Re6 2.6881(7) .
Re5 Re6 2.6849(7) 3_665
Re5 Te5 2.6871(9) .
Re5 Te6 2.6903(10) .
Re5 Te7 2.6886(9) 3_665
Re5 Te8 2.6917(10) .
Re5 C51 2.039(14) .
Re6 Re4 2.6973(6) 3_665
Re6 Re5 2.6848(7) 3_665
Re6 Te5 2.6924(9) .
Re6 Te6 2.6925(9) 3_665
Re6 Te7 2.6867(10) .
Re6 Te8 2.6895(10) .
Re6 C61 2.061(14) .
Te6 Re6 2.6925(9) 3_665
Te7 Re5 2.6886(9) 3_665
Te8 Re4 2.6907(10) 3_665
N42 C41 1.121(14) .
N42 C43 1.446(16) .
N52 C51 1.160(16) .
N52 C53 1.429(18) .
N62 C61 1.141(15) .
N62 C63 1.422(18) .
F13 B4 1.3881(19) .
F14 B4 1.3879(19) .
F15 B4 1.3880(19) .
F16 B4 1.3880(19) .
F5 B2 1.3880(19) .
F6 B2 1.3879(19) .
F7 B2 1.3880(19) .
F8 B2 1.3880(19) .
F9 B3 1.3881(19) .
F10 B3 1.3881(19) .
F11 B3 1.3880(19) .
F12 B3 1.3880(19) .
F1 B1 1.3878(19) .
F2 B1 1.3879(19) .
F3 B1 1.3881(19) .
F4 B1 1.3878(19) .
O11S C12S 1.33(3) .
N13S C12S 1.21(3) .
N13S C14S 1.43(2) .
N13S C15S 1.40(2) .
O31S C32S 1.288(19) .
N33S C32S 1.331(18) .
N33S C34S 1.447(18) .
N33S C35S 1.448(18) .
O21S C22S 1.22(2) .
N23S C22S 1.30(2) .
N23S C24S 1.43(2) .
N23S C25S 1.44(2) .
